data_4342259
loop_
_publ_author_name
'Santner, Silke'
'Dehnen, Stefanie'

_publ_section_title
;
 [M4Sn4Se17](10-) Cluster Anions (M = Mn, Zn, Cd) in a Cs(+) Environment
 and as Ternary Precursors for Ionothermal Treatment.
;
_journal_issue 4
_journal_name_full 'Inorganic chemistry'
_journal_page_first 1188
_journal_page_last 1190
_journal_paper_doi 10.1021/ic5026087
_journal_volume 54
_journal_year 2015
_chemical_formula_sum 'Cs10 Mn4 O15.5 Se17 Sn4'
_chemical_formula_weight 3613.94
_chemical_name_systematic
; 
 ? 
;
_space_group_IT_number 2
_symmetry_cell_setting triclinic
_symmetry_space_group_name_Hall '-P 1'
_symmetry_space_group_name_H-M 'P -1'
_atom_sites_solution_primary direct
_atom_sites_solution_secondary difmap
_audit_creation_method SHELXL-97
_cell_angle_alpha 77.02(3)
_cell_angle_beta 74.35(3)
_cell_angle_gamma 69.71(3)
_cell_formula_units_Z 2
_cell_length_a 13.717(3)
_cell_length_b 15.502(3)
_cell_length_c 18.481(4)
_cell_measurement_reflns_used 7642
_cell_measurement_temperature 293(2)
_cell_measurement_theta_max 51.63
_cell_measurement_theta_min 6.07
_cell_volume 3511.8(15)
_computing_structure_refinement 'SHELXL-97 (Sheldrick, 2008)'
_computing_structure_solution 'SHELXS-97 (Sheldrick, 2008)'
_diffrn_ambient_temperature 293(2)
_diffrn_measured_fraction_theta_full 0.913
_diffrn_measured_fraction_theta_max 0.913
_diffrn_measurement_device_type 'STOE IPDS I'
_diffrn_measurement_method '\j scans'
_diffrn_radiation_monochromator graphite
_diffrn_radiation_source 'fine-focus sealed tube'
_diffrn_radiation_type MoK\a
_diffrn_radiation_wavelength 0.71073
_diffrn_reflns_av_R_equivalents 0.1180
_diffrn_reflns_av_sigmaI/netI 0.2091
_diffrn_reflns_limit_h_max 16
_diffrn_reflns_limit_h_min -16
_diffrn_reflns_limit_k_max 18
_diffrn_reflns_limit_k_min -18
_diffrn_reflns_limit_l_max 22
_diffrn_reflns_limit_l_min -22
_diffrn_reflns_number 32605
_diffrn_reflns_theta_full 25.48
_diffrn_reflns_theta_max 25.48
_diffrn_reflns_theta_min 1.82
_exptl_absorpt_coefficient_mu 16.043
_exptl_absorpt_correction_T_max 0.3484
_exptl_absorpt_correction_T_min 0.2308
_exptl_absorpt_correction_type numerical
_exptl_absorpt_process_details none
_exptl_crystal_colour red
_exptl_crystal_density_diffrn 3.418
_exptl_crystal_density_method 'not measured'
_exptl_crystal_description plate
_exptl_crystal_F_000 3104
_exptl_crystal_size_max 0.14
_exptl_crystal_size_mid 0.13
_exptl_crystal_size_min 0.06
_refine_diff_density_max 2.390
_refine_diff_density_min -2.587
_refine_diff_density_rms 0.221
_refine_ls_extinction_method none
_refine_ls_goodness_of_fit_ref 0.718
_refine_ls_matrix_type full
_refine_ls_number_parameters 395
_refine_ls_number_reflns 11915
_refine_ls_number_restraints 0
_refine_ls_restrained_S_all 0.718
_refine_ls_R_factor_all 0.1280
_refine_ls_R_factor_gt 0.0463
_refine_ls_shift/su_max 0.007
_refine_ls_shift/su_mean 0.001
_refine_ls_structure_factor_coef Fsqd
_refine_ls_weighting_details 'calc w=1/[\s^2^(Fo^2^)+(0.0103P)^2^+0.0000P] where P=(Fo^2^+2Fc^2^)/3'
_refine_ls_weighting_scheme calc
_refine_ls_wR_factor_gt 0.0751
_refine_ls_wR_factor_ref 0.0890
_reflns_number_gt 5133
_reflns_number_total 11915
_reflns_threshold_expression >2sigma(I)
_cod_data_source_file ic5026087_si_002.cif
_cod_data_source_block mn-o-merg
_cod_depositor_comments 'Adding full bibliography for 4342256--4342259.cif.'
_cod_original_cell_volume 3511.8(12)
_cod_original_sg_symbol_H-M P-1
_cod_original_formula_sum 'Cs10 Mn4 O15.50 Se17 Sn4'
_cod_database_code 4342259

loop_
_symmetry_equiv_pos_as_xyz
'x, y, z'
'-x, -y, -z'

loop_
_atom_site_label
_atom_site_type_symbol
_atom_site_fract_x
_atom_site_fract_y
_atom_site_fract_z
_atom_site_U_iso_or_equiv
_atom_site_adp_type
_atom_site_occupancy
_atom_site_symmetry_multiplicity
_atom_site_calc_flag
_atom_site_refinement_flags
Cs1 Cs -0.35771(9) 0.36444(6) 0.42314(6) 0.0323(5) Uani 1 1 d .
Cs2 Cs 0.70775(11) 0.26276(7) -0.28802(7) 0.0448(5) Uani 1 1 d .
Cs3 Cs -0.46321(10) 0.44664(8) 0.12071(7) 0.0410(5) Uani 1 1 d .
Cs4 Cs -0.47076(10) -0.05820(8) 0.14221(7) 0.0425(5) Uani 1 1 d .
Cs5 Cs 0.10314(9) 0.35765(7) -0.00495(6) 0.0359(5) Uani 1 1 d .
Cs6 Cs 0.03240(12) 0.44533(9) 0.63633(8) 0.0557(6) Uani 1 1 d .
Cs7 Cs 0.40089(11) 0.15677(8) 0.50445(8) 0.0507(5) Uani 1 1 d .
Cs8 Cs -0.02516(13) 0.05630(11) 0.38088(9) 0.0676(6) Uani 1 1 d .
Cs9 Cs 0.2345(2) -0.06940(15) 0.05011(15) 0.1244(9) Uani 1 1 d .
Cs21 Cs -0.24156(16) 0.17643(14) 0.21283(13) 0.0413(7) Uani 0.50 1 d P
Cs20 Cs -0.1564(3) 0.2155(2) 0.0374(2) 0.1084(13) Uani 0.50 1 d P
O21 O -0.24156(16) 0.17643(14) 0.21283(13) 0.0413(7) Uani 0.50 1 d P
O20 O -0.1564(3) 0.2155(2) 0.0374(2) 0.1084(13) Uani 0.50 1 d P
Mn1 Mn 0.21094(19) 0.15005(14) 0.18208(13) 0.0241(7) Uani 1 1 d .
Mn2 Mn 0.44556(19) 0.19299(14) 0.25278(13) 0.0243(7) Uani 1 1 d .
Mn3 Mn 0.21084(19) 0.41794(14) 0.17958(13) 0.0235(7) Uani 1 1 d .
Mn4 Mn 0.13724(19) 0.25505(14) 0.38190(13) 0.0254(7) Uani 1 1 d .
O1 O -0.4367(11) 0.5914(8) 0.3205(8) 0.057(4) Uiso 1 1 d .
O2 O -0.2781(19) 0.1046(15) 0.3885(14) 0.132(8) Uiso 1 1 d .
O3 O 0.2848(10) 0.3559(8) -0.1491(7) 0.047(3) Uiso 1 1 d .
O4 O -0.1409(11) 0.4286(8) 0.0362(8) 0.056(3) Uiso 1 1 d .
O5 O 0.201(2) 0.2391(17) 0.8235(15) 0.149(9) Uiso 1 1 d .
O6 O -0.4529(11) -0.2146(9) 0.2808(8) 0.062(4) Uiso 1 1 d .
O7 O -0.052(4) 0.110(3) 0.003(3) 0.131(15) Uiso 0.50 1 d P
O8 O -0.0978(12) 0.3608(9) 0.5581(9) 0.067(4) Uiso 1 1 d .
O9 O 0.093(2) -0.1740(15) 0.1915(14) 0.134(7) Uiso 1 1 d .
O10 O 0.8949(14) 0.1440(11) -0.4525(10) 0.088(5) Uiso 1 1 d .
O11 O -0.6697(12) 0.6377(9) 0.0462(8) 0.066(4) Uiso 1 1 d .
O12 O 0.291(2) 0.3901(16) 0.6001(15) 0.053(7) Uiso 0.50 1 d P
O12A O 0.259(3) 0.247(2) 0.653(2) 0.099(11) Uiso 0.50 1 d P
O13 O -0.0983(17) -0.1681(13) 0.3547(12) 0.113(6) Uiso 1 1 d .
O16 O 0.055(5) -0.017(4) 0.175(4) 0.18(2) Uiso 0.50 1 d P
O17 O -0.025(3) 0.288(2) -0.148(2) 0.093(11) Uiso 0.50 1 d P
Se1 Se 0.25119(15) 0.25428(10) 0.24942(10) 0.0228(5) Uani 1 1 d .
Se2 Se 0.32181(14) 0.14258(10) 0.04657(9) 0.0290(6) Uani 1 1 d .
Se3 Se 0.56157(14) 0.18344(11) 0.11890(9) 0.0303(6) Uani 1 1 d .
Se4 Se 0.48934(14) 0.03188(10) 0.33284(10) 0.0312(6) Uani 1 1 d .
Se5 Se 0.48968(14) 0.30050(10) 0.31726(10) 0.0292(6) Uani 1 1 d .
Se6 Se 0.25026(14) 0.53032(10) 0.24182(10) 0.0307(6) Uani 1 1 d .
Se7 Se 0.32757(13) 0.41492(10) 0.04668(9) 0.0271(6) Uani 1 1 d .
Se8 Se 0.01668(14) 0.48233(10) 0.16876(10) 0.0288(6) Uani 1 1 d .
Se9 Se -0.06132(14) 0.31575(11) 0.37737(10) 0.0316(6) Uani 1 1 d .
Se10 Se 0.17668(14) 0.36318(11) 0.44863(10) 0.0318(6) Uani 1 1 d .
Se11 Se 0.17754(15) 0.09360(11) 0.45926(9) 0.0315(6) Uani 1 1 d .
Se12 Se 0.25059(15) -0.01369(10) 0.25538(10) 0.0316(6) Uani 1 1 d .
Se13 Se 0.01554(14) 0.20990(10) 0.17528(10) 0.0303(6) Uani 1 1 d .
Se14 Se -0.25471(13) 0.41536(11) 0.22297(10) 0.0339(6) Uani 1 1 d .
Se15 Se 0.36072(16) -0.17033(11) 0.43890(11) 0.0436(7) Uani 1 1 d .
Se16 Se 0.53304(15) 0.25892(12) -0.10433(10) 0.0383(6) Uani 1 1 d .
Se17 Se 0.35884(15) 0.52386(11) 0.42723(10) 0.0345(6) Uani 1 1 d .
Sn1 Sn 0.31761(9) -0.00823(6) 0.36874(6) 0.0267(5) Uani 1 1 d .
Sn2 Sn 0.43325(9) 0.24833(7) 0.03044(6) 0.0250(5) Uani 1 1 d .
Sn3 Sn -0.06536(9) 0.35591(7) 0.23696(6) 0.0245(5) Uani 1 1 d .
Sn4 Sn 0.31772(9) 0.42541(6) 0.35587(6) 0.0253(5) Uani 1 1 d .
O15 O -0.2411(9) -0.0105(7) 0.2443(6) 0.034(3) Uiso 1 1 d .

loop_
_atom_site_aniso_label
_atom_site_aniso_U_11
_atom_site_aniso_U_22
_atom_site_aniso_U_33
_atom_site_aniso_U_23
_atom_site_aniso_U_13
_atom_site_aniso_U_12
Cs1 0.0407(8) 0.0309(7) 0.0284(7) 0.0029(4) -0.0118(5) -0.0158(5)
Cs2 0.0699(10) 0.0282(7) 0.0395(8) -0.0014(5) -0.0107(6) -0.0218(6)
Cs3 0.0382(8) 0.0499(8) 0.0403(8) 0.0107(5) -0.0154(6) -0.0251(6)
Cs4 0.0504(9) 0.0380(7) 0.0392(8) -0.0114(5) -0.0046(6) -0.0136(5)
Cs5 0.0334(8) 0.0376(7) 0.0308(8) 0.0014(5) -0.0052(6) -0.0086(5)
Cs6 0.0572(10) 0.0537(8) 0.0492(9) -0.0172(6) -0.0012(7) -0.0097(6)
Cs7 0.0570(10) 0.0513(8) 0.0487(9) 0.0097(6) -0.0275(7) -0.0208(6)
Cs8 0.0627(11) 0.0870(11) 0.0619(11) 0.0226(8) -0.0231(8) -0.0469(8)
Cs9 0.1109(19) 0.1205(16) 0.130(2) -0.0064(14) -0.0238(16) -0.0287(13)
Cs21 0.0286(13) 0.0502(12) 0.0516(14) -0.0051(10) -0.0159(11) -0.0158(9)
Cs20 0.104(3) 0.099(2) 0.143(3) 0.010(2) -0.053(3) -0.053(2)
O21 0.0286(13) 0.0502(12) 0.0516(14) -0.0051(10) -0.0159(11) -0.0158(9)
O20 0.104(3) 0.099(2) 0.143(3) 0.010(2) -0.053(3) -0.053(2)
Mn1 0.0279(15) 0.0210(12) 0.0234(14) -0.0002(10) -0.0057(12) -0.0093(10)
Mn2 0.0275(15) 0.0215(12) 0.0242(14) 0.0035(10) -0.0081(12) -0.0102(10)
Mn3 0.0276(15) 0.0203(12) 0.0233(14) 0.0007(9) -0.0054(12) -0.0106(10)
Mn4 0.0250(15) 0.0283(12) 0.0230(14) -0.0008(10) -0.0037(12) -0.0109(10)
Se1 0.0257(9) 0.0207(8) 0.0220(9) 0.0002(6) -0.0038(7) -0.0101(6)
Se2 0.0304(11) 0.0302(9) 0.0267(10) -0.0052(7) -0.0032(8) -0.0110(7)
Se3 0.0248(11) 0.0380(10) 0.0239(10) 0.0010(7) -0.0050(8) -0.0080(8)
Se4 0.0328(11) 0.0248(9) 0.0346(11) 0.0047(7) -0.0105(9) -0.0098(7)
Se5 0.0284(11) 0.0290(9) 0.0343(11) -0.0051(7) -0.0091(9) -0.0114(7)
Se6 0.0421(12) 0.0249(9) 0.0301(11) 0.0000(7) -0.0098(9) -0.0171(8)
Se7 0.0276(11) 0.0259(9) 0.0242(10) 0.0020(7) -0.0029(8) -0.0092(7)
Se8 0.0277(11) 0.0261(9) 0.0315(11) 0.0035(7) -0.0084(8) -0.0101(7)
Se9 0.0251(11) 0.0447(10) 0.0232(10) -0.0008(8) -0.0024(8) -0.0130(8)
Se10 0.0357(12) 0.0362(10) 0.0274(11) -0.0061(7) 0.0005(9) -0.0204(8)
Se11 0.0378(12) 0.0293(9) 0.0247(10) 0.0031(7) -0.0024(9) -0.0144(8)
Se12 0.0451(12) 0.0222(9) 0.0313(11) 0.0034(7) -0.0146(9) -0.0144(8)
Se13 0.0255(11) 0.0313(9) 0.0358(11) -0.0065(7) -0.0068(9) -0.0095(7)
Se14 0.0234(11) 0.0425(10) 0.0321(11) 0.0007(8) -0.0066(8) -0.0087(7)
Se15 0.0585(14) 0.0266(9) 0.0499(13) 0.0172(8) -0.0253(11) -0.0217(8)
Se16 0.0371(12) 0.0520(11) 0.0222(10) -0.0047(8) 0.0030(9) -0.0164(8)
Se17 0.0449(12) 0.0353(9) 0.0324(11) -0.0080(8) -0.0066(9) -0.0227(8)
Sn1 0.0337(8) 0.0190(6) 0.0275(8) 0.0059(4) -0.0098(6) -0.0116(5)
Sn2 0.0243(8) 0.0269(7) 0.0214(7) -0.0007(4) -0.0025(5) -0.0084(5)
Sn3 0.0215(8) 0.0267(7) 0.0250(7) 0.0011(5) -0.0068(5) -0.0087(5)
Sn4 0.0306(8) 0.0248(7) 0.0241(7) -0.0035(5) -0.0041(5) -0.0142(5)

loop_
_atom_type_symbol
_atom_type_description
_atom_type_scat_dispersion_real
_atom_type_scat_dispersion_imag
_atom_type_scat_source
Cs Cs -0.3680 2.1192 'International Tables Vol C Tables 4.2.6.8 and 6.1.1.4'
Mn Mn 0.3368 0.7283 'International Tables Vol C Tables 4.2.6.8 and 6.1.1.4'
O O 0.0106 0.0060 'International Tables Vol C Tables 4.2.6.8 and 6.1.1.4'
Se Se -0.0929 2.2259 'International Tables Vol C Tables 4.2.6.8 and 6.1.1.4'
Sn Sn -0.6537 1.4246 'International Tables Vol C Tables 4.2.6.8 and 6.1.1.4'

loop_
_geom_angle_atom_site_label_1
_geom_angle_atom_site_label_2
_geom_angle_atom_site_label_3
_geom_angle
_geom_angle_site_symmetry_1
_geom_angle_site_symmetry_3
Se15 Cs1 O1 161.3(2) 2_556 .
Se15 Cs1 Se17 85.79(5) 2_556 2_566
O1 Cs1 Se17 86.2(2) . 2_566
Se15 Cs1 Se14 138.47(5) 2_556 .
O1 Cs1 Se14 57.9(2) . .
Se17 Cs1 Se14 128.05(5) 2_566 .
Se15 Cs1 Se5 91.71(5) 2_556 1_455
O1 Cs1 Se5 86.4(2) . 1_455
Se17 Cs1 Se5 148.50(5) 2_566 1_455
Se14 Cs1 Se5 71.35(5) . 1_455
Se15 Cs1 Se9 95.87(6) 2_556 .
O1 Cs1 Se9 100.3(2) . .
Se17 Cs1 Se9 85.84(5) 2_566 .
Se14 Cs1 Se9 67.75(5) . .
Se5 Cs1 Se9 125.62(5) 1_455 .
Se15 Cs1 Se17 109.25(6) 2_556 1_455
O1 Cs1 Se17 53.4(2) . 1_455
Se17 Cs1 Se17 86.35(6) 2_566 1_455
Se14 Cs1 Se17 97.58(6) . 1_455
Se5 Cs1 Se17 64.85(4) 1_455 1_455
Se9 Cs1 Se17 153.02(5) . 1_455
Se15 Cs1 Sn3 119.25(5) 2_556 .
O1 Cs1 Sn3 79.4(2) . .
Se17 Cs1 Sn3 111.16(5) 2_566 .
Se14 Cs1 Sn3 33.62(4) . .
Se5 Cs1 Sn3 97.44(4) 1_455 .
Se9 Cs1 Sn3 34.29(4) . .
Se17 Cs1 Sn3 128.93(5) 1_455 .
Se15 Cs1 Cs21 92.41(5) 2_556 .
O1 Cs1 Cs21 100.0(2) . .
Se17 Cs1 Cs21 163.02(5) 2_566 .
Se14 Cs1 Cs21 47.82(4) . .
Se5 Cs1 Cs21 48.33(4) 1_455 .
Se9 Cs1 Cs21 77.54(5) . .
Se17 Cs1 Cs21 110.09(5) 1_455 .
Sn3 Cs1 Cs21 55.43(4) . .
Se15 Cs1 Cs7 47.62(4) 2_556 1_455
O1 Cs1 Cs7 121.9(2) . 1_455
Se17 Cs1 Cs7 113.33(4) 2_566 1_455
Se14 Cs1 Cs7 117.33(5) . 1_455
Se5 Cs1 Cs7 48.11(4) 1_455 1_455
Se9 Cs1 Cs7 133.48(4) . 1_455
Se17 Cs1 Cs7 73.05(4) 1_455 1_455
Sn3 Cs1 Cs7 131.29(3) . 1_455
Cs21 Cs1 Cs7 76.84(4) . 1_455
Se15 Cs1 Cs8 63.20(5) 2_556 .
O1 Cs1 Cs8 135.4(2) . .
Se17 Cs1 Cs8 113.34(5) 2_566 .
Se14 Cs1 Cs8 79.71(5) . .
Se5 Cs1 Cs8 93.11(4) 1_455 .
Se9 Cs1 Cs8 46.00(4) . .
Se17 Cs1 Cs8 157.16(4) 1_455 .
Sn3 Cs1 Cs8 56.43(4) . .
Cs21 Cs1 Cs8 51.70(4) . .
Cs7 Cs1 Cs8 87.93(3) 1_455 .
Se15 Cs1 Cs1 100.63(5) 2_556 2_466
O1 Cs1 Cs1 62.2(2) . 2_466
Se17 Cs1 Cs1 44.89(4) 2_566 2_466
Se14 Cs1 Cs1 120.15(5) . 2_466
Se5 Cs1 Cs1 105.38(5) 1_455 2_466
Se9 Cs1 Cs1 125.60(5) . 2_466
Se17 Cs1 Cs1 41.46(3) 1_455 2_466
Sn3 Cs1 Cs1 133.15(4) . 2_466
Cs21 Cs1 Cs1 151.34(5) . 2_466
Cs7 Cs1 Cs1 93.25(4) 1_455 2_466
Cs8 Cs1 Cs1 156.14(4) . 2_466
O9 Cs2 Se16 85.6(4) 2_655 .
O9 Cs2 Se12 75.9(4) 2_655 2_655
Se16 Cs2 Se12 84.35(6) . 2_655
O9 Cs2 Se17 131.2(4) 2_655 2_665
Se16 Cs2 Se17 117.22(6) . 2_665
Se12 Cs2 Se17 143.52(5) 2_655 2_665
O9 Cs2 O1 155.7(4) 2_655 2_565
Se16 Cs2 O1 74.2(2) . 2_565
Se12 Cs2 O1 114.55(19) 2_655 2_565
Se17 Cs2 O1 52.8(2) 2_665 2_565
O9 Cs2 Se6 74.6(4) 2_655 2_665
Se16 Cs2 Se6 85.49(5) . 2_665
Se12 Cs2 Se6 149.40(6) 2_655 2_665
Se17 Cs2 Se6 65.84(4) 2_665 2_665
O1 Cs2 Se6 90.13(19) 2_565 2_665
O9 Cs2 O10 88.4(5) 2_655 .
Se16 Cs2 O10 151.7(3) . .
Se12 Cs2 O10 67.4(3) 2_655 .
Se17 Cs2 O10 87.2(3) 2_665 .
O1 Cs2 O10 115.8(4) 2_565 .
Se6 Cs2 O10 119.4(3) 2_665 .
O9 Cs2 O8 85.6(5) 2_655 1_654
Se16 Cs2 O8 152.0(2) . 1_654
Se12 Cs2 O8 119.0(2) 2_655 1_654
Se17 Cs2 O8 53.5(2) 2_665 1_654
O1 Cs2 O8 105.9(3) 2_565 1_654
Se6 Cs2 O8 66.5(2) 2_665 1_654
O10 Cs2 O8 54.3(3) . 1_654
O9 Cs2 O6 136.3(5) 2_655 2
Se16 Cs2 O6 65.1(2) . 2
Se12 Cs2 O6 69.9(2) 2_655 2
Se17 Cs2 O6 91.9(2) 2_665 2
O1 Cs2 O6 44.9(3) 2_565 2
Se6 Cs2 O6 130.12(19) 2_665 2
O10 Cs2 O6 102.2(3) . 2
O8 Cs2 O6 134.8(3) 1_654 2
O9 Cs2 Se15 131.8(4) 2_655 2_655
Se16 Cs2 Se15 115.85(6) . 2_655
Se12 Cs2 Se15 64.95(5) 2_655 2_655
Se17 Cs2 Se15 78.85(5) 2_665 2_655
O1 Cs2 Se15 70.77(19) 2_565 2_655
Se6 Cs2 Se15 144.43(5) 2_665 2_655
O10 Cs2 Se15 51.8(3) . 2_655
O8 Cs2 Se15 89.6(2) 1_654 2_655
O6 Cs2 Se15 52.0(2) 2 2_655
O9 Cs2 Cs9 42.9(4) 2_655 2_655
Se16 Cs2 Cs9 49.61(5) . 2_655
Se12 Cs2 Cs9 56.75(5) 2_655 2_655
Se17 Cs2 Cs9 159.32(5) 2_665 2_655
O1 Cs2 Cs9 122.7(2) 2_565 2_655
Se6 Cs2 Cs9 95.26(5) 2_665 2_655
O10 Cs2 Cs9 110.5(3) . 2_655
O8 Cs2 Cs9 128.4(3) 1_654 2_655
O6 Cs2 Cs9 94.6(2) 2 2_655
Se15 Cs2 Cs9 120.29(5) 2_655 2_655
O9 Cs2 Cs4 99.5(4) 2_655 2
Se16 Cs2 Cs4 46.75(4) . 2
Se12 Cs2 Cs4 46.57(4) 2_655 2
Se17 Cs2 Cs4 128.03(5) 2_665 2
O1 Cs2 Cs4 76.6(2) 2_565 2
Se6 Cs2 Cs4 132.20(4) 2_665 2
O10 Cs2 Cs4 107.6(3) . 2
O8 Cs2 Cs4 161.3(2) 1_654 2
O6 Cs2 Cs4 36.9(2) 2 2
Se15 Cs2 Cs4 73.56(4) 2_655 2
Cs9 Cs2 Cs4 58.24(4) 2_655 2
O11 Cs3 O11 97.4(3) 2_465 .
O11 Cs3 Se14 105.0(3) 2_465 .
O11 Cs3 Se14 137.5(2) . .
O11 Cs3 Se7 75.9(3) 2_465 1_455
O11 Cs3 Se7 56.4(2) . 1_455
Se14 Cs3 Se7 164.44(5) . 1_455
O11 Cs3 Se7 57.2(2) 2_465 2_565
O11 Cs3 Se7 72.6(2) . 2_565
Se14 Cs3 Se7 89.75(5) . 2_565
Se7 Cs3 Se7 103.29(5) 1_455 2_565
O11 Cs3 Se5 126.0(2) 2_465 1_455
O11 Cs3 Se5 123.7(2) . 1_455
Se14 Cs3 Se5 68.90(5) . 1_455
Se7 Cs3 Se5 97.72(5) 1_455 1_455
Se7 Cs3 Se5 158.64(5) 2_565 1_455
O11 Cs3 Se6 141.1(3) 2_465 1_455
O11 Cs3 Se6 58.3(2) . 1_455
Se14 Cs3 Se6 113.29(5) . 1_455
Se7 Cs3 Se6 65.31(4) 1_455 1_455
Se7 Cs3 Se6 127.45(5) 2_565 1_455
Se5 Cs3 Se6 65.52(5) 1_455 1_455
O11 Cs3 Se3 64.5(2) 2_465 1_455
O11 Cs3 Se3 121.3(2) . 1_455
Se14 Cs3 Se3 101.01(5) . 1_455
Se7 Cs3 Se3 65.02(5) 1_455 1_455
Se7 Cs3 Se3 121.54(5) 2_565 1_455
Se5 Cs3 Se3 64.58(4) 1_455 1_455
Se6 Cs3 Se3 100.45(5) 1_455 1_455
O11 Cs3 Se16 113.7(2) 2_465 2_565
O11 Cs3 Se16 49.2(2) . 2_565
Se14 Cs3 Se16 88.50(5) . 2_565
Se7 Cs3 Se16 105.49(5) 1_455 2_565
Se7 Cs3 Se16 58.32(4) 2_565 2_565
Se5 Cs3 Se16 119.44(5) 1_455 2_565
Se6 Cs3 Se16 75.04(5) 1_455 2_565
Se3 Cs3 Se16 170.48(5) 1_455 2_565
O11 Cs3 Mn3 108.9(3) 2_465 1_455
O11 Cs3 Mn3 62.8(2) . 1_455
Se14 Cs3 Mn3 136.74(5) . 1_455
Se7 Cs3 Mn3 34.77(4) 1_455 1_455
Se7 Cs3 Mn3 131.30(6) 2_565 1_455
Se5 Cs3 Mn3 69.63(5) 1_455 1_455
Se6 Cs3 Mn3 34.80(4) 1_455 1_455
Se3 Cs3 Mn3 71.37(5) 1_455 1_455
Se16 Cs3 Mn3 101.39(5) 2_565 1_455
O11 Cs3 Cs21 80.9(3) 2_465 .
O11 Cs3 Cs21 169.7(2) . .
Se14 Cs3 Cs21 52.26(4) . .
Se7 Cs3 Cs21 113.50(5) 1_455 .
Se7 Cs3 Cs21 114.11(5) 2_565 .
Se5 Cs3 Cs21 52.21(5) 1_455 .
Se6 Cs3 Cs21 117.30(5) 1_455 .
Se3 Cs3 Cs21 48.75(4) 1_455 .
Se16 Cs3 Cs21 140.77(5) 2_565 .
Mn3 Cs3 Cs21 107.92(5) 1_455 .
O11 Cs3 Cs20 42.8(3) 2_465 .
O11 Cs3 Cs20 140.1(2) . .
Se14 Cs3 Cs20 68.63(6) . .
Se7 Cs3 Cs20 105.03(6) 1_455 .
Se7 Cs3 Cs20 79.52(6) 2_565 .
Se5 Cs3 Cs20 91.44(7) 1_455 .
Se6 Cs3 Cs20 152.10(6) 1_455 .
Se3 Cs3 Cs20 53.45(5) 1_455 .
Se16 Cs3 Cs20 132.29(6) 2_565 .
Mn3 Cs3 Cs20 124.23(6) 1_455 .
Cs21 Cs3 Cs20 40.00(6) . .
O6 Cs4 Se12 76.2(3) . 1_455
O6 Cs4 Se16 70.2(3) . 2
Se12 Cs4 Se16 80.79(5) 1_455 2
O6 Cs4 Se2 113.8(2) . 2
Se12 Cs4 Se2 135.93(6) 1_455 2
Se16 Cs4 Se2 65.00(5) 2 2
O6 Cs4 Se3 128.8(3) . 1_455
Se12 Cs4 Se3 99.96(5) 1_455 1_455
Se16 Cs4 Se3 160.87(6) 2 1_455
Se2 Cs4 Se3 103.91(5) 2 1_455
O6 Cs4 Se2 141.8(3) . 1_455
Se12 Cs4 Se2 65.84(5) 1_455 1_455
Se16 Cs4 Se2 98.63(5) 2 1_455
Se2 Cs4 Se2 91.71(5) 2 1_455
Se3 Cs4 Se2 65.06(4) 1_455 1_455
O6 Cs4 Se4 66.6(2) . 1_455
Se12 Cs4 Se4 67.04(5) 1_455 1_455
Se16 Cs4 Se4 130.69(5) 2 1_455
Se2 Cs4 Se4 157.03(5) 2 1_455
Se3 Cs4 Se4 65.24(5) 1_455 1_455
Se2 Cs4 Se4 100.75(5) 1_455 1_455
O6 Cs4 Mn1 109.5(3) . 1_455
Se12 Cs4 Mn1 35.04(4) 1_455 1_455
Se16 Cs4 Mn1 101.99(5) 2 1_455
Se2 Cs4 Mn1 125.18(6) 2 1_455
Se3 Cs4 Mn1 70.87(5) 1_455 1_455
Se2 Cs4 Mn1 35.13(4) 1_455 1_455
Se4 Cs4 Mn1 72.19(5) 1_455 1_455
O6 Cs4 Mn2 101.3(2) . 1_455
Se12 Cs4 Mn2 71.43(5) 1_455 1_455
Se16 Cs4 Mn2 152.20(5) 2 1_455
Se2 Cs4 Mn2 138.82(5) 2 1_455
Se3 Cs4 Mn2 34.95(4) 1_455 1_455
Se2 Cs4 Mn2 71.23(5) 1_455 1_455
Se4 Cs4 Mn2 34.90(4) 1_455 1_455
Mn1 Cs4 Mn2 54.69(5) 1_455 1_455
O6 Cs4 Sn1 59.3(2) . 1_455
Se12 Cs4 Sn1 34.58(4) 1_455 1_455
Se16 Cs4 Sn1 101.82(5) 2 1_455
Se2 Cs4 Sn1 166.79(4) 2 1_455
Se3 Cs4 Sn1 88.51(5) 1_455 1_455
Se2 Cs4 Sn1 89.45(5) 1_455 1_455
Se4 Cs4 Sn1 34.28(3) 1_455 1_455
Mn1 Cs4 Sn1 54.39(5) 1_455 1_455
Mn2 Cs4 Sn1 53.60(4) 1_455 1_455
O6 Cs4 Cs9 136.5(3) . 2
Se12 Cs4 Cs9 145.19(5) 1_455 2
Se16 Cs4 Cs9 117.49(5) 2 2
Se2 Cs4 Cs9 52.57(4) 2 2
Se3 Cs4 Cs9 52.84(5) 1_455 2
Se2 Cs4 Cs9 81.55(5) 1_455 2
Se4 Cs4 Cs9 109.97(5) 1_455 2
Mn1 Cs4 Cs9 110.15(5) 1_455 2
Mn2 Cs4 Cs9 87.28(5) 1_455 2
Sn1 Cs4 Cs9 140.51(4) 1_455 2
O6 Cs4 Cs9 103.9(3) . 1_455
Se12 Cs4 Cs9 55.96(5) 1_455 1_455
Se16 Cs4 Cs9 48.89(5) 2 1_455
Se2 Cs4 Cs9 80.27(5) 2 1_455
Se3 Cs4 Cs9 115.87(5) 1_455 1_455
Se2 Cs4 Cs9 50.81(4) 1_455 1_455
Se4 Cs4 Cs9 122.51(5) 1_455 1_455
Mn1 Cs4 Cs9 57.63(5) 1_455 1_455
Mn2 Cs4 Cs9 112.17(5) 1_455 1_455
Sn1 Cs4 Cs9 90.34(5) 1_455 1_455
Cs9 Cs4 Cs9 112.09(5) 2 1_455
O4 Cs5 O3 138.4(4) . .
O4 Cs5 O4 96.1(3) . 2_565
O3 Cs5 O4 74.5(3) . 2_565
O4 Cs5 O5 111.8(5) . 1_554
O3 Cs5 O5 44.6(5) . 1_554
O4 Cs5 O5 113.7(4) 2_565 1_554
O4 Cs5 Se13 72.8(3) . .
O3 Cs5 Se13 142.8(2) . .
O4 Cs5 Se13 131.3(2) 2_565 .
O5 Cs5 Se13 114.4(4) 1_554 .
O4 Cs5 Se2 137.6(2) . .
O3 Cs5 Se2 77.2(2) . .
O4 Cs5 Se2 119.6(2) 2_565 .
O5 Cs5 Se2 75.8(4) 1_554 .
Se13 Cs5 Se2 66.64(5) . .
O4 Cs5 Se8 67.4(3) . 2_565
O3 Cs5 Se8 71.6(2) . 2_565
O4 Cs5 Se8 67.8(2) 2_565 2_565
O5 Cs5 Se8 70.1(4) 1_554 2_565
Se13 Cs5 Se8 137.83(5) . 2_565
Se2 Cs5 Se8 144.46(5) . 2_565
O4 Cs5 Se8 71.0(2) . .
O3 Cs5 Se8 132.5(2) . .
O4 Cs5 Se8 64.2(2) 2_565 .
O5 Cs5 Se8 177.0(4) 1_554 .
Se13 Cs5 Se8 67.39(4) . .
Se2 Cs5 Se8 103.09(5) . .
Se8 Cs5 Se8 110.43(4) 2_565 .
O4 Cs5 Se7 134.2(2) . .
O3 Cs5 Se7 72.0(2) . .
O4 Cs5 Se7 53.4(2) 2_565 .
O5 Cs5 Se7 112.0(4) 1_554 .
Se13 Cs5 Se7 100.84(5) . .
Se2 Cs5 Se7 67.53(4) . .
Se8 Cs5 Se7 116.60(5) 2_565 .
Se8 Cs5 Se7 65.08(5) . .
O4 Cs5 Cs5 51.5(2) . 2_565
O3 Cs5 Cs5 108.5(2) . 2_565
O4 Cs5 Cs5 44.6(2) 2_565 2_565
O5 Cs5 Cs5 125.3(4) 1_554 2_565
Se13 Cs5 Cs5 108.12(5) . 2_565
Se2 Cs5 Cs5 155.63(6) . 2_565
Se8 Cs5 Cs5 55.34(4) 2_565 2_565
Se8 Cs5 Cs5 55.09(4) . 2_565
Se7 Cs5 Cs5 91.26(5) . 2_565
O4 Cs5 Mn1 107.7(3) . .
O3 Cs5 Mn1 111.9(2) . .
O4 Cs5 Mn1 120.3(2) 2_565 .
O5 Cs5 Mn1 106.7(4) 1_554 .
Se13 Cs5 Mn1 35.59(5) . .
Se2 Cs5 Mn1 35.83(5) . .
Se8 Cs5 Mn1 171.52(5) 2_565 .
Se8 Cs5 Mn1 73.25(5) . .
Se7 Cs5 Mn1 71.83(5) . .
Cs5 Cs5 Mn1 127.77(5) 2_565 .
O4 Cs5 Sn2 158.1(3) . .
O3 Cs5 Sn2 62.9(2) . .
O4 Cs5 Sn2 84.9(2) 2_565 .
O5 Cs5 Sn2 87.4(4) 1_554 .
Se13 Cs5 Sn2 90.06(5) . .
Se2 Cs5 Sn2 34.77(3) . .
Se8 Cs5 Sn2 131.82(5) 2_565 .
Se8 Cs5 Sn2 90.14(5) . .
Se7 Cs5 Sn2 34.62(3) . .
Cs5 Cs5 Sn2 125.84(5) 2_565 .
Mn1 Cs5 Sn2 54.51(5) . .
O12 Cs6 O8 123.4(5) . .
O12 Cs6 O12A 40.0(8) . .
O8 Cs6 O12A 99.6(6) . .
O12 Cs6 Se10 132.9(5) . 2_566
O8 Cs6 Se10 69.3(3) . 2_566
O12A Cs6 Se10 160.7(6) . 2_566
O12 Cs6 Se10 63.5(5) . .
O8 Cs6 Se10 64.3(3) . .
O12A Cs6 Se10 67.8(6) . .
Se10 Cs6 Se10 92.96(6) 2_566 .
O12 Cs6 Se9 80.6(4) . 2_566
O8 Cs6 Se9 134.7(3) . 2_566
O12A Cs6 Se9 118.1(6) . 2_566
Se10 Cs6 Se9 67.08(5) 2_566 2_566
Se10 Cs6 Se9 106.28(6) . 2_566
O12 Cs6 Se8 96.8(5) . 2_566
O8 Cs6 Se8 134.0(3) . 2_566
O12A Cs6 Se8 98.1(6) . 2_566
Se10 Cs6 Se8 100.88(5) 2_566 2_566
Se10 Cs6 Se8 160.28(6) . 2_566
Se9 Cs6 Se8 67.29(5) 2_566 2_566
O12 Cs6 Se6 157.2(5) . 2_566
O8 Cs6 Se6 70.1(3) . 2_566
O12A Cs6 Se6 125.3(6) . 2_566
Se10 Cs6 Se6 67.10(5) 2_566 2_566
Se10 Cs6 Se6 134.17(6) . 2_566
Se9 Cs6 Se6 102.90(5) 2_566 2_566
Se8 Cs6 Se6 65.01(5) 2_566 2_566
O12 Cs6 Mn4 115.3(4) . 2_566
O8 Cs6 Mn4 104.4(3) . 2_566
O12A Cs6 Mn4 153.8(6) . 2_566
Se10 Cs6 Mn4 35.50(4) 2_566 2_566
Se10 Cs6 Mn4 113.80(6) . 2_566
Se9 Cs6 Mn4 35.66(4) 2_566 2_566
Se8 Cs6 Mn4 72.56(5) 2_566 2_566
Se6 Cs6 Mn4 73.82(5) 2_566 2_566
O12 Cs6 Mn3 131.1(5) . 2_566
O8 Cs6 Mn3 104.2(3) . 2_566
O12A Cs6 Mn3 127.8(6) . 2_566
Se10 Cs6 Mn3 71.27(5) 2_566 2_566
Se10 Cs6 Mn3 163.47(6) . 2_566
Se9 Cs6 Mn3 72.75(5) 2_566 2_566
Se8 Cs6 Mn3 35.15(5) 2_566 2_566
Se6 Cs6 Mn3 35.26(4) 2_566 2_566
Mn4 Cs6 Mn3 55.63(5) 2_566 2_566
O12 Cs6 Sn3 80.9(4) . 2_566
O8 Cs6 Sn3 154.9(3) . 2_566
O12A Cs6 Sn3 104.1(6) . 2_566
Se10 Cs6 Sn3 89.84(4) 2_566 2_566
Se10 Cs6 Sn3 133.18(5) . 2_566
Se9 Cs6 Sn3 34.60(3) 2_566 2_566
Se8 Cs6 Sn3 34.28(3) 2_566 2_566
Se6 Cs6 Sn3 89.39(4) 2_566 2_566
Mn4 Cs6 Sn3 54.48(4) 2_566 2_566
Mn3 Cs6 Sn3 54.13(4) 2_566 2_566
O12 Cs6 Sn4 167.1(5) . 2_566
O8 Cs6 Sn4 58.3(3) . 2_566
O12A Cs6 Sn4 151.2(6) . 2_566
Se10 Cs6 Sn4 34.19(4) 2_566 2_566
Se10 Cs6 Sn4 111.17(6) . 2_566
Se9 Cs6 Sn4 90.21(5) 2_566 2_566
Se8 Cs6 Sn4 87.91(5) 2_566 2_566
Se6 Cs6 Sn4 34.24(4) 2_566 2_566
Mn4 Cs6 Sn4 54.65(5) 2_566 2_566
Mn3 Cs6 Sn4 52.76(4) 2_566 2_566
Sn3 Cs6 Sn4 96.69(4) 2_566 2_566
O12A Cs7 Se10 71.2(7) . .
O12A Cs7 Se15 87.1(7) . 2_656
Se10 Cs7 Se15 124.92(5) . 2_656
O12A Cs7 Se4 162.0(7) . .
Se10 Cs7 Se4 101.26(6) . .
Se15 Cs7 Se4 110.16(6) 2_656 .
O12A Cs7 Se5 123.0(6) . .
Se10 Cs7 Se5 67.67(5) . .
Se15 Cs7 Se5 85.63(5) 2_656 .
Se4 Cs7 Se5 65.47(4) . .
O12A Cs7 Se11 95.8(7) . .
Se10 Cs7 Se11 65.72(5) . .
Se15 Cs7 Se11 169.23(5) 2_656 .
Se4 Cs7 Se11 66.25(5) . .
Se5 Cs7 Se11 101.27(5) . .
O12A Cs7 Se4 77.9(7) . 2_656
Se10 Cs7 Se4 147.21(6) . 2_656
Se15 Cs7 Se4 62.66(5) 2_656 2_656
Se4 Cs7 Se4 104.94(5) . 2_656
Se5 Cs7 Se4 142.21(6) . 2_656
Se11 Cs7 Se4 107.77(5) . 2_656
O12A Cs7 Sn4 92.2(7) . .
Se10 Cs7 Sn4 34.86(4) . .
Se15 Cs7 Sn4 100.33(5) 2_656 .
Se4 Cs7 Sn4 89.71(4) . .
Se5 Cs7 Sn4 34.79(4) . .
Se11 Cs7 Sn4 89.92(5) . .
Se4 Cs7 Sn4 160.38(4) 2_656 .
O12A Cs7 Mn4 94.5(7) . .
Se10 Cs7 Mn4 35.24(4) . .
Se15 Cs7 Mn4 155.33(5) 2_656 .
Se4 Cs7 Mn4 72.04(5) . .
Se5 Cs7 Mn4 72.82(5) . .
Se11 Cs7 Mn4 34.94(4) . .
Se4 Cs7 Mn4 141.72(5) 2_656 .
Sn4 Cs7 Mn4 55.03(4) . .
O12A Cs7 Mn2 143.6(7) . .
Se10 Cs7 Mn2 72.63(6) . .
Se15 Cs7 Mn2 111.20(6) 2_656 .
Se4 Cs7 Mn2 35.05(4) . .
Se5 Cs7 Mn2 34.96(4) . .
Se11 Cs7 Mn2 72.12(5) . .
Se4 Cs7 Mn2 138.20(5) 2_656 .
Sn4 Cs7 Mn2 54.70(4) . .
Mn4 Cs7 Mn2 55.81(5) . .
O12A Cs7 Sn1 128.3(7) . .
Se10 Cs7 Sn1 88.10(5) . .
Se15 Cs7 Sn1 140.06(5) 2_656 .
Se4 Cs7 Sn1 33.77(3) . .
Se5 Cs7 Sn1 88.02(4) . .
Se11 Cs7 Sn1 33.66(3) . .
Se4 Cs7 Sn1 102.97(4) 2_656 .
Sn4 Cs7 Sn1 96.46(4) . .
Mn4 Cs7 Sn1 52.92(4) . .
Mn2 Cs7 Sn1 53.11(4) . .
O12A Cs7 Cs7 126.4(7) . 2_656
Se10 Cs7 Cs7 149.17(6) . 2_656
Se15 Cs7 Cs7 83.98(5) 2_656 2_656
Se4 Cs7 Cs7 53.69(4) . 2_656
Se5 Cs7 Cs7 108.90(6) . 2_656
Se11 Cs7 Cs7 85.95(5) . 2_656
Se4 Cs7 Cs7 51.25(4) 2_656 2_656
Sn4 Cs7 Cs7 141.40(5) . 2_656
Mn4 Cs7 Cs7 113.94(6) . 2_656
Mn2 Cs7 Cs7 87.76(6) . 2_656
Sn1 Cs7 Cs7 61.07(4) . 2_656
O10 Cs8 O2 120.0(5) 2_655 .
O10 Cs8 O10 93.9(4) 2_655 1_456
O2 Cs8 O10 85.0(5) . 1_456
O10 Cs8 Se11 73.8(3) 2_655 .
O2 Cs8 Se11 145.5(4) . .
O10 Cs8 Se11 61.6(3) 1_456 .
O10 Cs8 Se12 71.5(3) 2_655 .
O2 Cs8 Se12 144.7(4) . .
O10 Cs8 Se12 129.4(3) 1_456 .
Se11 Cs8 Se12 67.83(5) . .
O10 Cs8 Se9 139.7(3) 2_655 .
O2 Cs8 Se9 90.4(4) . .
O10 Cs8 Se9 60.8(3) 1_456 .
Se11 Cs8 Se9 66.69(5) . .
Se12 Cs8 Se9 99.66(6) . .
O10 Cs8 Se11 60.7(3) 2_655 2_556
O2 Cs8 Se11 63.3(4) . 2_556
O10 Cs8 Se11 68.9(3) 1_456 2_556
Se11 Cs8 Se11 107.97(5) . 2_556
Se12 Cs8 Se11 130.46(6) . 2_556
Se9 Cs8 Se11 124.80(6) . 2_556
O10 Cs8 Se13 133.6(3) 2_655 .
O2 Cs8 Se13 91.7(4) . .
O10 Cs8 Se13 124.0(3) 1_456 .
Se11 Cs8 Se13 99.70(5) . .
Se12 Cs8 Se13 63.88(5) . .
Se9 Cs8 Se13 63.42(5) . .
Se11 Cs8 Se13 152.09(6) 2_556 .
O10 Cs8 Mn4 108.1(3) 2_655 .
O2 Cs8 Mn4 125.9(4) . .
O10 Cs8 Mn4 67.7(3) 1_456 .
Se11 Cs8 Mn4 35.37(5) . .
Se12 Cs8 Mn4 71.61(5) . .
Se9 Cs8 Mn4 35.61(5) . .
Se11 Cs8 Mn4 134.02(6) 2_556 .
Se13 Cs8 Mn4 69.95(5) . .
O10 Cs8 Sn1 60.3(3) 2_655 .
O2 Cs8 Sn1 179.6(5) . .
O10 Cs8 Sn1 95.4(3) 1_456 .
Se11 Cs8 Sn1 34.78(3) . .
Se12 Cs8 Sn1 34.96(4) . .
Se9 Cs8 Sn1 89.50(5) . .
Se11 Cs8 Sn1 117.14(6) 2_556 .
Se13 Cs8 Sn1 87.85(5) . .
Mn4 Cs8 Sn1 54.01(4) . .
O10 Cs8 Cs8 48.9(3) 2_655 2_556
O2 Cs8 Cs8 106.7(4) . 2_556
O10 Cs8 Cs8 45.0(3) 1_456 2_556
Se11 Cs8 Cs8 56.17(5) . 2_556
Se12 Cs8 Cs8 104.78(7) . 2_556
Se9 Cs8 Cs8 99.87(6) . 2_556
Se11 Cs8 Cs8 51.80(4) 2_556 2_556
Se13 Cs8 Cs8 155.63(6) . 2_556
Mn4 Cs8 Cs8 86.17(6) . 2_556
Sn1 Cs8 Cs8 73.73(5) . 2_556
O10 Cs8 Cs21 137.8(3) 2_655 .
O2 Cs8 Cs21 44.1(4) . .
O10 Cs8 Cs21 117.5(3) 1_456 .
Se11 Cs8 Cs21 144.89(5) . .
Se12 Cs8 Cs21 103.50(6) . .
Se9 Cs8 Cs21 82.32(5) . .
Se11 Cs8 Cs21 103.05(5) 2_556 .
Se13 Cs8 Cs21 49.45(5) . .
Mn4 Cs8 Cs21 109.69(5) . .
Sn1 Cs8 Cs21 135.46(5) . .
Cs8 Cs8 Cs21 150.80(7) 2_556 .
O16 Cs9 O7 78.7(15) . 2
O16 Cs9 O9 42.4(12) . .
O7 Cs9 O9 68.2(10) 2 .
O16 Cs9 O20 102.9(12) . 2
O7 Cs9 O20 30.9(8) 2 2
O9 Cs9 O20 75.3(4) . 2
O16 Cs9 Cs20 102.9(12) . 2
O7 Cs9 Cs20 30.9(8) 2 2
O9 Cs9 Cs20 75.3(4) . 2
O20 Cs9 Cs20 0.00(12) 2 2
O16 Cs9 Se16 115.0(13) . 2_655
O7 Cs9 Se16 121.8(8) 2 2_655
O9 Cs9 Se16 85.3(4) . 2_655
O20 Cs9 Se16 93.92(9) 2 2_655
Cs20 Cs9 Se16 93.92(9) 2 2_655
O16 Cs9 Se2 92.2(12) . .
O7 Cs9 Se2 137.5(8) 2 .
O9 Cs9 Se2 128.6(4) . .
O20 Cs9 Se2 153.01(10) 2 .
Cs20 Cs9 Se2 153.01(10) 2 .
Se16 Cs9 Se2 99.85(8) 2_655 .
O16 Cs9 Se3 165.3(12) . 2_655
O7 Cs9 Se3 88.7(8) 2 2_655
O9 Cs9 Se3 125.6(4) . 2_655
O20 Cs9 Se3 62.80(8) 2 2_655
Cs20 Cs9 Se3 62.80(8) 2 2_655
Se16 Cs9 Se3 65.69(6) 2_655 2_655
Se2 Cs9 Se3 102.14(7) . 2_655
O16 Cs9 Se12 54.6(13) . .
O7 Cs9 Se12 132.1(8) 2 .
O9 Cs9 Se12 70.0(4) . .
O20 Cs9 Se12 144.47(10) 2 .
Cs20 Cs9 Se12 144.47(10) 2 .
Se16 Cs9 Se12 76.03(7) 2_655 .
Se2 Cs9 Se12 62.14(6) . .
Se3 Cs9 Se12 135.53(8) 2_655 .
O16 Cs9 Sn2 148.8(13) . 2_655
O7 Cs9 Sn2 115.4(8) 2 2_655
O9 Cs9 Sn2 114.2(4) . 2_655
O20 Cs9 Sn2 84.84(8) 2 2_655
Cs20 Cs9 Sn2 84.84(8) 2 2_655
Se16 Cs9 Sn2 33.84(4) 2_655 2_655
Se2 Cs9 Sn2 93.78(6) . 2_655
Se3 Cs9 Sn2 34.16(4) 2_655 2_655
Se12 Cs9 Sn2 102.29(7) . 2_655
O16 Cs9 Mn1 59.8(12) . .
O7 Cs9 Mn1 129.9(8) 2 .
O9 Cs9 Mn1 94.0(4) . .
O20 Cs9 Mn1 160.49(10) 2 .
Cs20 Cs9 Mn1 160.49(10) 2 .
Se16 Cs9 Mn1 101.54(8) 2_655 .
Se2 Cs9 Mn1 34.67(5) . .
Se3 Cs9 Mn1 134.84(8) 2_655 .
Se12 Cs9 Mn1 33.94(4) . .
Sn2 Cs9 Mn1 114.60(7) 2_655 .
O16 Cs9 Cs4 140.9(12) . 2
O7 Cs9 Cs4 116.3(9) 2 2
O9 Cs9 Cs4 173.7(5) . 2
O20 Cs9 Cs4 106.28(9) 2 2
Cs20 Cs9 Cs4 106.28(9) 2 2
Se16 Cs9 Cs4 88.50(6) 2_655 2
Se2 Cs9 Cs4 51.52(5) . 2
Se3 Cs9 Cs4 52.07(4) 2_655 2
Se12 Cs9 Cs4 107.39(6) . 2
Sn2 Cs9 Cs4 60.25(4) 2_655 2
Mn1 Cs9 Cs4 86.14(6) . 2
O15 Cs21 Cs20 106.0(2) . .
O15 Cs21 O2 68.3(4) . .
Cs20 Cs21 O2 167.5(4) . .
O15 Cs21 Se3 77.9(2) . 1_455
Cs20 Cs21 Se3 71.54(9) . 1_455
O2 Cs21 Se3 116.6(5) . 1_455
O15 Cs21 Se13 115.4(2) . .
Cs20 Cs21 Se13 69.99(9) . .
O2 Cs21 Se13 101.8(5) . .
Se3 Cs21 Se13 141.43(8) 1_455 .
O15 Cs21 Se14 165.9(2) . .
Cs20 Cs21 Se14 87.85(9) . .
O2 Cs21 Se14 97.6(4) . .
Se3 Cs21 Se14 109.67(7) 1_455 .
Se13 Cs21 Se14 66.46(6) . .
O15 Cs21 Se5 102.9(2) . 1_455
Cs20 Cs21 Se5 124.98(11) . 1_455
O2 Cs21 Se5 67.5(4) . 1_455
Se3 Cs21 Se5 70.14(6) 1_455 1_455
Se13 Cs21 Se5 133.20(7) . 1_455
Se14 Cs21 Se5 70.03(6) . 1_455
O15 Cs21 Mn2 75.7(2) . 1_455
Cs20 Cs21 Mn2 108.96(10) . 1_455
O2 Cs21 Mn2 81.0(5) . 1_455
Se3 Cs21 Mn2 38.44(5) 1_455 1_455
Se13 Cs21 Mn2 168.93(7) . 1_455
Se14 Cs21 Mn2 102.63(7) . 1_455
Se5 Cs21 Mn2 37.91(5) 1_455 1_455
O15 Cs21 Sn3 141.4(3) . .
Cs20 Cs21 Sn3 86.86(8) . .
O2 Cs21 Sn3 91.3(4) . .
Se3 Cs21 Sn3 140.17(7) 1_455 .
Se13 Cs21 Sn3 34.83(4) . .
Se14 Cs21 Sn3 34.42(4) . .
Se5 Cs21 Sn3 98.46(5) 1_455 .
Mn2 Cs21 Sn3 135.16(6) 1_455 .
O15 Cs21 Cs3 134.3(3) . .
Cs20 Cs21 Cs3 71.88(9) . .
O2 Cs21 Cs3 120.3(4) . .
Se3 Cs21 Cs3 57.65(5) 1_455 .
Se13 Cs21 Cs3 106.75(6) . .
Se14 Cs21 Cs3 52.03(4) . .
Se5 Cs21 Cs3 54.55(5) 1_455 .
Mn2 Cs21 Cs3 63.17(5) 1_455 .
Sn3 Cs21 Cs3 84.25(4) . .
O15 Cs21 Cs8 79.0(2) . .
Cs20 Cs21 Cs8 122.91(10) . .
O2 Cs21 Cs8 46.0(5) . .
Se3 Cs21 Cs8 155.64(7) 1_455 .
Se13 Cs21 Cs8 57.92(5) . .
Se14 Cs21 Cs8 91.43(6) . .
Se5 Cs21 Cs8 107.86(7) 1_455 .
Mn2 Cs21 Cs8 126.68(7) 1_455 .
Sn3 Cs21 Cs8 63.87(4) . .
Cs3 Cs21 Cs8 141.98(6) . .
O7 Cs20 Cs21 110.5(15) . .
O7 Cs20 O11 128.0(16) . 2_465
Cs21 Cs20 O11 112.4(3) . 2_465
O7 Cs20 O4 130.1(15) . .
Cs21 Cs20 O4 96.0(3) . .
O11 Cs20 O4 72.2(4) 2_465 .
O7 Cs20 O17 73.0(16) . .
Cs21 Cs20 O17 166.1(6) . .
O11 Cs20 O17 72.5(7) 2_465 .
O4 Cs20 O17 72.7(6) . .
O7 Cs20 Cs9 62.3(15) . 2
Cs21 Cs20 Cs9 107.05(11) . 2
O11 Cs20 Cs9 78.0(3) 2_465 2
O4 Cs20 Cs9 147.6(3) . 2
O17 Cs20 Cs9 86.6(6) . 2
O7 Cs20 Se13 88.6(16) . .
Cs21 Cs20 Se13 60.70(9) . .
O11 Cs20 Se13 138.3(3) 2_465 .
O4 Cs20 Se13 68.2(3) . .
O17 Cs20 Se13 106.6(6) . .
Cs9 Cs20 Se13 143.39(11) 2 .
O7 Cs20 Se3 114.2(15) . 1_455
Cs21 Cs20 Se3 59.12(9) . 1_455
O11 Cs20 Se3 67.5(3) 2_465 1_455
O4 Cs20 Se3 115.7(3) . 1_455
O17 Cs20 Se3 132.8(6) . 1_455
Cs9 Cs20 Se3 61.74(7) 2 1_455
Se13 Cs20 Se3 119.76(12) . 1_455
O7 Cs20 Cs5 89.0(15) . .
Cs21 Cs20 Cs5 108.56(11) . .
O11 Cs20 Cs5 103.7(3) 2_465 .
O4 Cs20 Cs5 41.7(2) . .
O17 Cs20 Cs5 57.6(6) . .
Cs9 Cs20 Cs5 140.32(12) 2 .
Se13 Cs20 Cs5 51.59(5) . .
Se3 Cs20 Cs5 156.05(11) 1_455 .
O7 Cs20 Cs3 168.4(15) . .
Cs21 Cs20 Cs3 68.12(9) . .
O11 Cs20 Cs3 47.5(3) 2_465 .
O4 Cs20 Cs3 61.0(2) . .
O17 Cs20 Cs3 111.3(6) . .
Cs9 Cs20 Cs3 106.65(10) 2 .
Se13 Cs20 Cs3 100.09(9) . .
Se3 Cs20 Cs3 54.76(6) 1_455 .
Cs5 Cs20 Cs3 102.39(7) . .
O7 Cs20 Cs9 29.1(16) . .
Cs21 Cs20 Cs9 92.57(10) . .
O11 Cs20 Cs9 154.2(3) 2_465 .
O4 Cs20 Cs9 113.0(3) . .
O17 Cs20 Cs9 84.8(6) . .
Cs9 Cs20 Cs9 88.93(9) 2 .
Se13 Cs20 Cs9 59.51(7) . .
Se3 Cs20 Cs9 125.17(9) 1_455 .
Cs5 Cs20 Cs9 72.64(6) . .
Cs3 Cs20 Cs9 157.84(10) . .
Se1 Mn1 Se13 109.75(10) . .
Se1 Mn1 Se12 109.40(11) . .
Se13 Mn1 Se12 108.88(11) . .
Se1 Mn1 Se2 112.20(10) . .
Se13 Mn1 Se2 108.19(11) . .
Se12 Mn1 Se2 108.36(10) . .
Se1 Mn1 Cs5 97.84(7) . .
Se13 Mn1 Cs5 59.28(7) . .
Se12 Mn1 Cs5 152.76(9) . .
Se2 Mn1 Cs5 59.52(7) . .
Se1 Mn1 Cs4 98.81(9) . 1_655
Se13 Mn1 Cs4 151.38(8) . 1_655
Se12 Mn1 Cs4 57.52(7) . 1_655
Se2 Mn1 Cs4 60.58(7) . 1_655
Cs5 Mn1 Cs4 119.80(6) . 1_655
Se1 Mn1 Cs9 164.58(10) . .
Se13 Mn1 Cs9 85.53(8) . .
Se12 Mn1 Cs9 65.72(7) . .
Se2 Mn1 Cs9 58.85(7) . .
Cs5 Mn1 Cs9 88.07(6) . .
Cs4 Mn1 Cs9 66.03(5) 1_655 .
Se1 Mn2 Se5 108.88(10) . .
Se1 Mn2 Se3 111.34(11) . .
Se5 Mn2 Se3 109.65(10) . .
Se1 Mn2 Se4 110.75(10) . .
Se5 Mn2 Se4 106.78(11) . .
Se3 Mn2 Se4 109.33(10) . .
Se1 Mn2 Cs21 160.77(9) . 1_655
Se5 Mn2 Cs21 63.67(7) . 1_655
Se3 Mn2 Cs21 59.38(7) . 1_655
Se4 Mn2 Cs21 88.47(9) . 1_655
Se1 Mn2 Cs7 96.18(8) . .
Se5 Mn2 Cs7 58.73(7) . .
Se3 Mn2 Cs7 152.48(10) . .
Se4 Mn2 Cs7 58.04(7) . .
Cs21 Mn2 Cs7 94.32(7) 1_655 .
Se1 Mn2 Cs4 98.14(8) . 1_655
Se5 Mn2 Cs4 152.96(9) . 1_655
Se3 Mn2 Cs4 59.21(6) . 1_655
Se4 Mn2 Cs4 60.84(6) . 1_655
Cs21 Mn2 Cs4 90.92(6) 1_655 1_655
Cs7 Mn2 Cs4 118.42(6) . 1_655
Se1 Mn3 Se7 108.23(10) . .
Se1 Mn3 Se8 110.85(10) . .
Se7 Mn3 Se8 108.85(11) . .
Se1 Mn3 Se6 113.48(11) . .
Se7 Mn3 Se6 107.13(10) . .
Se8 Mn3 Se6 108.15(10) . .
Se1 Mn3 Cs6 97.60(8) . 2_566
Se7 Mn3 Cs6 154.17(8) . 2_566
Se8 Mn3 Cs6 59.98(7) . 2_566
Se6 Mn3 Cs6 60.64(6) . 2_566
Se1 Mn3 Cs5 95.52(7) . .
Se7 Mn3 Cs5 60.26(6) . .
Se8 Mn3 Cs5 58.95(7) . .
Se6 Mn3 Cs5 150.98(9) . .
Cs6 Mn3 Cs5 118.27(6) 2_566 .
Se1 Mn3 Cs3 99.02(9) . 1_655
Se7 Mn3 Cs3 56.19(7) . 1_655
Se8 Mn3 Cs3 149.94(8) . 1_655
Se6 Mn3 Cs3 60.36(7) . 1_655
Cs6 Mn3 Cs3 120.58(6) 2_566 1_655
Cs5 Mn3 Cs3 116.25(6) . 1_655
Se1 Mn4 Se11 111.51(10) . .
Se1 Mn4 Se10 108.51(10) . .
Se11 Mn4 Se10 108.31(11) . .
Se1 Mn4 Se9 110.70(11) . .
Se11 Mn4 Se9 109.17(11) . .
Se10 Mn4 Se9 108.57(10) . .
Se1 Mn4 Cs8 99.88(8) . .
Se11 Mn4 Cs8 57.77(7) . .
Se10 Mn4 Cs8 151.56(9) . .
Se9 Mn4 Cs8 61.02(7) . .
Se1 Mn4 Cs6 97.77(8) . 2_566
Se11 Mn4 Cs6 150.66(9) . 2_566
Se10 Mn4 Cs6 57.95(6) . 2_566
Se9 Mn4 Cs6 59.55(6) . 2_566
Cs8 Mn4 Cs6 120.50(7) . 2_566
Se1 Mn4 Cs7 96.77(9) . .
Se11 Mn4 Cs7 60.23(7) . .
Se10 Mn4 Cs7 58.12(7) . .
Se9 Mn4 Cs7 152.43(9) . .
Cs8 Mn4 Cs7 117.72(6) . .
Cs6 Mn4 Cs7 115.83(6) 2_566 .
Cs1 O1 Cs2 129.0(4) . 2_565
Cs21 O2 Cs8 89.9(6) . .
Cs5 O4 Cs20 91.2(3) . .
Cs5 O4 Cs5 83.9(3) . 2_565
Cs20 O4 Cs5 170.6(5) . 2_565
Cs4 O6 Cs2 96.2(4) . 2
Cs20 O7 Cs9 86.9(18) . 2
Cs6 O8 Cs2 109.3(4) . 1_456
Cs9 O9 Cs2 92.5(6) . 2_655
Cs8 O10 Cs8 86.1(4) 2_655 1_654
Cs8 O10 Cs2 106.4(5) 2_655 .
Cs8 O10 Cs2 158.5(6) 1_654 .
Cs20 O11 Cs3 89.7(4) 2_465 2_465
Cs20 O11 Cs3 171.2(5) 2_465 .
Cs3 O11 Cs3 82.6(3) 2_465 .
Cs7 O12A Cs6 119.2(12) . .
Mn2 Se1 Mn3 109.03(10) . .
Mn2 Se1 Mn1 108.27(10) . .
Mn3 Se1 Mn1 110.51(10) . .
Mn2 Se1 Mn4 111.13(11) . .
Mn3 Se1 Mn4 109.00(10) . .
Mn1 Se1 Mn4 108.90(10) . .
Sn2 Se2 Mn1 104.46(8) . .
Sn2 Se2 Cs5 86.99(5) . .
Mn1 Se2 Cs5 84.65(8) . .
Sn2 Se2 Cs4 91.87(6) . 2
Mn1 Se2 Cs4 161.98(7) . 2
Cs5 Se2 Cs4 104.09(6) . 2
Sn2 Se2 Cs9 162.74(7) . .
Mn1 Se2 Cs9 86.47(8) . .
Cs5 Se2 Cs9 107.60(6) . .
Cs4 Se2 Cs9 75.91(6) 2 .
Sn2 Se2 Cs4 89.72(6) . 1_655
Mn1 Se2 Cs4 84.29(8) . 1_655
Cs5 Se2 Cs4 167.29(5) . 1_655
Cs4 Se2 Cs4 88.29(5) 2 1_655
Cs9 Se2 Cs4 77.94(5) . 1_655
Sn2 Se3 Mn2 105.33(9) . .
Sn2 Se3 Cs21 157.72(7) . 1_655
Mn2 Se3 Cs21 82.18(8) . 1_655
Sn2 Se3 Cs4 90.57(6) . 1_655
Mn2 Se3 Cs4 85.84(7) . 1_655
Cs21 Se3 Cs4 111.10(6) 1_655 1_655
Sn2 Se3 Cs9 86.18(7) . 2_655
Mn2 Se3 Cs9 157.93(8) . 2_655
Cs21 Se3 Cs9 94.24(7) 1_655 2_655
Cs4 Se3 Cs9 75.09(6) 1_655 2_655
Sn2 Se3 Cs20 115.89(9) . 1_655
Mn2 Se3 Cs20 129.90(11) . 1_655
Cs21 Se3 Cs20 49.34(8) 1_655 1_655
Cs4 Se3 Cs20 119.41(7) 1_655 1_655
Cs9 Se3 Cs20 55.46(8) 2_655 1_655
Sn2 Se3 Cs3 86.10(6) . 1_655
Mn2 Se3 Cs3 84.45(7) . 1_655
Cs21 Se3 Cs3 73.60(6) 1_655 1_655
Cs4 Se3 Cs3 168.51(5) 1_655 1_655
Cs9 Se3 Cs3 115.57(6) 2_655 1_655
Cs20 Se3 Cs3 71.79(7) 1_655 1_655
Sn1 Se4 Mn2 104.50(9) . .
Sn1 Se4 Cs7 89.69(6) . .
Mn2 Se4 Cs7 86.90(7) . .
Sn1 Se4 Cs7 90.97(6) . 2_656
Mn2 Se4 Cs7 156.23(9) . 2_656
Cs7 Se4 Cs7 75.06(5) . 2_656
Sn1 Se4 Cs4 84.86(6) . 1_655
Mn2 Se4 Cs4 84.27(8) . 1_655
Cs7 Se4 Cs4 168.12(6) . 1_655
Cs7 Se4 Cs4 115.50(5) 2_656 1_655
Sn4 Se5 Mn2 106.53(9) . .
Sn4 Se5 Cs1 95.28(6) . 1_655
Mn2 Se5 Cs1 156.06(8) . 1_655
Sn4 Se5 Cs21 162.06(7) . 1_655
Mn2 Se5 Cs21 78.43(8) . 1_655
Cs1 Se5 Cs21 83.83(5) 1_655 1_655
Sn4 Se5 Cs7 85.57(6) . .
Mn2 Se5 Cs7 86.32(7) . .
Cs1 Se5 Cs7 85.63(5) 1_655 .
Cs21 Se5 Cs7 112.16(6) 1_655 .
Sn4 Se5 Cs3 89.59(7) . 1_655
Mn2 Se5 Cs3 87.37(7) . 1_655
Cs1 Se5 Cs3 102.84(5) 1_655 1_655
Cs21 Se5 Cs3 73.24(6) 1_655 1_655
Cs7 Se5 Cs3 170.61(6) . 1_655
Sn4 Se6 Mn3 101.99(8) . .
Sn4 Se6 Cs2 92.60(6) . 2_665
Mn3 Se6 Cs2 165.31(8) . 2_665
Sn4 Se6 Cs6 86.68(6) . 2_566
Mn3 Se6 Cs6 84.10(8) . 2_566
Cs2 Se6 Cs6 98.66(5) 2_665 2_566
Sn4 Se6 Cs3 88.40(6) . 1_655
Mn3 Se6 Cs3 84.83(7) . 1_655
Cs2 Se6 Cs3 93.92(5) 2_665 1_655
Cs6 Se6 Cs3 166.68(5) 2_566 1_655
Sn2 Se7 Mn3 108.69(8) . .
Sn2 Se7 Cs3 92.24(6) . 1_655
Mn3 Se7 Cs3 89.04(8) . 1_655
Sn2 Se7 Cs3 103.40(6) . 2_565
Mn3 Se7 Cs3 145.31(7) . 2_565
Cs3 Se7 Cs3 76.71(5) 1_655 2_565
Sn2 Se7 Cs5 84.63(6) . .
Mn3 Se7 Cs5 85.00(7) . .
Cs3 Se7 Cs5 172.00(5) 1_655 .
Cs3 Se7 Cs5 111.17(5) 2_565 .
Sn3 Se8 Mn3 105.69(8) . .
Sn3 Se8 Cs5 116.51(7) . 2_565
Mn3 Se8 Cs5 128.77(8) . 2_565
Sn3 Se8 Cs5 86.43(5) . .
Mn3 Se8 Cs5 86.22(7) . .
Cs5 Se8 Cs5 69.58(4) 2_565 .
Sn3 Se8 Cs6 86.85(6) . 2_566
Mn3 Se8 Cs6 84.88(8) . 2_566
Cs5 Se8 Cs6 123.44(5) 2_565 2_566
Cs5 Se8 Cs6 166.98(6) . 2_566
Sn3 Se9 Mn4 105.03(9) . .
Sn3 Se9 Cs1 89.28(7) . .
Mn4 Se9 Cs1 164.32(8) . .
Sn3 Se9 Cs6 87.11(6) . 2_566
Mn4 Se9 Cs6 84.79(7) . 2_566
Cs1 Se9 Cs6 102.60(6) . 2_566
Sn3 Se9 Cs8 92.98(6) . .
Mn4 Se9 Cs8 83.36(7) . .
Cs1 Se9 Cs8 89.64(6) . .
Cs6 Se9 Cs8 167.76(6) 2_566 .
Sn4 Se10 Mn4 106.84(8) . .
Sn4 Se10 Cs6 89.63(6) . 2_566
Mn4 Se10 Cs6 86.55(8) . 2_566
Sn4 Se10 Cs6 124.48(6) . .
Mn4 Se10 Cs6 128.18(8) . .
Cs6 Se10 Cs6 87.04(6) 2_566 .
Sn4 Se10 Cs7 86.69(7) . .
Mn4 Se10 Cs7 86.64(7) . .
Cs6 Se10 Cs7 170.97(6) 2_566 .
Cs6 Se10 Cs7 101.84(6) . .
Sn1 Se11 Mn4 104.26(8) . .
Sn1 Se11 Cs8 87.77(6) . .
Mn4 Se11 Cs8 86.86(8) . .
Sn1 Se11 Cs7 88.20(6) . .
Mn4 Se11 Cs7 84.83(8) . .
Cs8 Se11 Cs7 169.58(6) . .
Sn1 Se11 Cs8 110.07(6) . 2_556
Mn4 Se11 Cs8 138.42(9) . 2_556
Cs8 Se11 Cs8 72.03(5) . 2_556
Cs7 Se11 Cs8 118.38(6) . 2_556
Sn1 Se12 Mn1 106.27(8) . .
Sn1 Se12 Cs2 96.77(6) . 2_655
Mn1 Se12 Cs2 156.49(9) . 2_655
Sn1 Se12 Cs4 88.53(6) . 1_655
Mn1 Se12 Cs4 87.44(8) . 1_655
Cs2 Se12 Cs4 88.51(6) 2_655 1_655
Sn1 Se12 Cs8 85.82(6) . .
Mn1 Se12 Cs8 88.99(8) . .
Cs2 Se12 Cs8 97.48(6) 2_655 .
Cs4 Se12 Cs8 172.21(5) 1_655 .
Sn1 Se12 Cs9 162.87(8) . .
Mn1 Se12 Cs9 80.34(8) . .
Cs2 Se12 Cs9 76.21(5) 2_655 .
Cs4 Se12 Cs9 75.81(6) 1_655 .
Cs8 Se12 Cs9 110.39(7) . .
Sn3 Se13 Mn1 106.80(8) . .
Sn3 Se13 Cs21 90.69(7) . .
Mn1 Se13 Cs21 150.97(9) . .
Sn3 Se13 Cs5 87.74(6) . .
Mn1 Se13 Cs5 85.13(8) . .
Cs21 Se13 Cs5 119.27(7) . .
Sn3 Se13 Cs20 109.11(9) . .
Mn1 Se13 Cs20 137.45(10) . .
Cs21 Se13 Cs20 49.31(8) . .
Cs5 Se13 Cs20 74.34(7) . .
Sn3 Se13 Cs8 89.70(6) . .
Mn1 Se13 Cs8 84.23(8) . .
Cs21 Se13 Cs8 72.63(6) . .
Cs5 Se13 Cs8 167.84(6) . .
Cs20 Se13 Cs8 117.68(7) . .
Sn3 Se14 Cs1 93.59(7) . .
Sn3 Se14 Cs3 151.91(7) . .
Cs1 Se14 Cs3 108.43(6) . .
Sn3 Se14 Cs21 89.10(7) . .
Cs1 Se14 Cs21 85.91(6) . .
Cs3 Se14 Cs21 75.71(6) . .
Sn1 Se15 Cs1 162.97(9) . 2_556
Sn1 Se15 Cs7 94.48(7) . 2_656
Cs1 Se15 Cs7 89.40(6) 2_556 2_656
Sn1 Se15 Cs2 92.01(7) . 2_655
Cs1 Se15 Cs2 95.60(5) 2_556 2_655
Cs7 Se15 Cs2 140.20(7) 2_656 2_655
Sn2 Se16 Cs2 172.42(8) . .
Sn2 Se16 Cs9 90.51(8) . 2_655
Cs2 Se16 Cs9 82.78(7) . 2_655
Sn2 Se16 Cs4 93.48(6) . 2
Cs2 Se16 Cs4 89.00(5) . 2
Cs9 Se16 Cs4 81.40(6) 2_655 2
Sn2 Se16 Cs3 91.45(6) . 2_565
Cs2 Se16 Cs3 90.10(6) . 2_565
Cs9 Se16 Cs3 129.27(7) 2_655 2_565
Cs4 Se16 Cs3 148.91(6) 2 2_565
Sn4 Se17 Cs1 161.38(7) . 2_566
Sn4 Se17 Cs2 94.23(6) . 2_665
Cs1 Se17 Cs2 96.75(5) 2_566 2_665
Sn4 Se17 Cs1 93.06(6) . 1_655
Cs1 Se17 Cs1 93.65(6) 2_566 1_655
Cs2 Se17 Cs1 122.57(6) 2_665 1_655
Se15 Sn1 Se11 106.86(8) . .
Se15 Sn1 Se4 105.44(8) . .
Se11 Sn1 Se4 111.97(7) . .
Se15 Sn1 Se12 106.13(7) . .
Se11 Sn1 Se12 112.34(8) . .
Se4 Sn1 Se12 113.45(7) . .
Se15 Sn1 Cs8 101.21(7) . .
Se11 Sn1 Cs8 57.46(6) . .
Se4 Sn1 Cs8 153.30(5) . .
Se12 Sn1 Cs8 59.22(6) . .
Se15 Sn1 Cs4 100.15(7) . 1_655
Se11 Sn1 Cs4 152.94(5) . 1_655
Se4 Sn1 Cs4 60.86(5) . 1_655
Se12 Sn1 Cs4 56.88(5) . 1_655
Cs8 Sn1 Cs4 115.90(5) . 1_655
Se15 Sn1 Cs7 104.49(6) . .
Se11 Sn1 Cs7 58.15(5) . .
Se4 Sn1 Cs7 56.54(5) . .
Se12 Sn1 Cs7 149.37(5) . .
Cs8 Sn1 Cs7 114.97(4) . .
Cs4 Sn1 Cs7 116.61(4) 1_655 .
Se16 Sn2 Se3 110.05(7) . .
Se16 Sn2 Se7 103.89(7) . .
Se3 Sn2 Se7 110.13(7) . .
Se16 Sn2 Se2 107.55(7) . .
Se3 Sn2 Se2 110.41(7) . .
Se7 Sn2 Se2 114.54(7) . .
Se16 Sn2 Cs5 99.98(7) . .
Se3 Sn2 Cs5 149.97(6) . .
Se7 Sn2 Cs5 60.74(5) . .
Se2 Sn2 Cs5 58.25(5) . .
Se16 Sn2 Cs9 55.65(7) . 2_655
Se3 Sn2 Cs9 59.66(6) . 2_655
Se7 Sn2 Cs9 141.32(6) . 2_655
Se2 Sn2 Cs9 103.48(6) . 2_655
Cs5 Sn2 Cs9 146.12(5) . 2_655
Se14 Sn3 Se8 106.27(7) . .
Se14 Sn3 Se13 105.26(7) . .
Se8 Sn3 Se13 112.75(7) . .
Se14 Sn3 Se9 108.91(8) . .
Se8 Sn3 Se9 113.44(7) . .
Se13 Sn3 Se9 109.76(7) . .
Se14 Sn3 Cs21 56.49(5) . .
Se8 Sn3 Cs21 144.34(6) . .
Se13 Sn3 Cs21 54.48(5) . .
Se9 Sn3 Cs21 102.06(6) . .
Se14 Sn3 Cs5 100.70(6) . .
Se8 Sn3 Cs5 59.09(5) . .
Se13 Sn3 Cs5 57.63(5) . .
Se9 Sn3 Cs5 150.22(6) . .
Cs21 Sn3 Cs5 91.43(5) . .
Se14 Sn3 Cs6 105.23(6) . 2_566
Se8 Sn3 Cs6 58.87(5) . 2_566
Se13 Sn3 Cs6 149.48(6) . 2_566
Se9 Sn3 Cs6 58.29(5) . 2_566
Cs21 Sn3 Cs6 149.76(4) . 2_566
Cs5 Sn3 Cs6 117.07(4) . 2_566
Se14 Sn3 Cs1 52.79(5) . .
Se8 Sn3 Cs1 130.50(5) . .
Se13 Sn3 Cs1 115.99(6) . .
Se9 Sn3 Cs1 56.43(5) . .
Cs21 Sn3 Cs1 67.54(4) . .
Cs5 Sn3 Cs1 152.12(4) . .
Cs6 Sn3 Cs1 82.22(4) 2_566 .
Se17 Sn4 Se5 106.37(8) . .
Se17 Sn4 Se10 105.02(7) . .
Se5 Sn4 Se10 113.46(7) . .
Se17 Sn4 Se6 107.24(7) . .
Se5 Sn4 Se6 111.90(7) . .
Se10 Sn4 Se6 112.22(8) . .
Se17 Sn4 Cs7 99.21(6) . .
Se5 Sn4 Cs7 59.64(6) . .
Se10 Sn4 Cs7 58.45(6) . .
Se6 Sn4 Cs7 153.54(5) . .
Se17 Sn4 Cs6 103.62(6) . 2_566
Se5 Sn4 Cs6 149.98(5) . 2_566
Se10 Sn4 Cs6 56.19(6) . 2_566
Se6 Sn4 Cs6 59.07(6) . 2_566
Cs7 Sn4 Cs6 114.17(5) . 2_566

loop_
_geom_bond_atom_site_label_1
_geom_bond_atom_site_label_2
_geom_bond_distance
_geom_bond_site_symmetry_2
Cs1 Se15 3.484(2) 2_556
Cs1 O1 3.553(13) .
Cs1 Se17 3.571(2) 2_566
Cs1 Se14 3.598(2) .
Cs1 Se5 3.703(2) 1_455
Cs1 Se9 3.757(2) .
Cs1 Se17 3.807(3) 1_455
Cs1 Sn3 4.509(2) .
Cs1 Cs21 4.967(3) .
Cs1 Cs7 5.111(2) 1_455
Cs1 Cs8 5.374(3) .
Cs1 Cs1 5.383(3) 2_466
Cs2 O9 3.39(3) 2_655
Cs2 Se16 3.590(2) .
Cs2 Se12 3.6341(19) 2_655
Cs2 Se17 3.707(2) 2_665
Cs2 O1 3.749(14) 2_565
Cs2 Se6 3.7586(19) 2_665
Cs2 O10 3.775(16) .
Cs2 O8 3.780(15) 1_654
Cs2 O6 3.783(15) 2
Cs2 Se15 3.854(2) 2_655
Cs2 Cs9 4.822(3) 2_655
Cs2 Cs4 5.145(2) 2
Cs3 O11 3.416(14) 2_465
Cs3 O11 3.625(15) .
Cs3 Se14 3.678(2) .
Cs3 Se7 3.708(2) 1_455
Cs3 Se7 3.784(2) 2_565
Cs3 Se5 3.847(2) 1_455
Cs3 Se6 3.894(3) 1_455
Cs3 Se3 3.982(2) 1_455
Cs3 Se16 4.283(2) 2_565
Cs3 Mn3 4.462(3) 1_455
Cs3 Cs21 4.522(3) .
Cs3 Cs20 4.631(5) .
Cs4 O6 3.105(14) .
Cs4 Se12 3.737(3) 1_455
Cs4 Se16 3.748(2) 2
Cs4 Se2 3.796(2) 2
Cs4 Se3 3.839(2) 1_455
Cs4 Se2 3.874(3) 1_455
Cs4 Se4 3.912(2) 1_455
Cs4 Mn1 4.426(3) 1_455
Cs4 Mn2 4.457(3) 1_455
Cs4 Sn1 4.460(2) 1_455
Cs4 Cs9 4.703(3) 2
Cs4 Cs9 4.858(3) 1_455
Cs5 O4 3.073(14) .
Cs5 O3 3.116(12) .
Cs5 O4 3.427(12) 2_565
Cs5 O5 3.72(2) 1_554
Cs5 Se13 3.756(2) .
Cs5 Se2 3.768(3) .
Cs5 Se8 3.808(2) 2_565
Cs5 Se8 3.820(2) .
Cs5 Se7 3.878(2) .
Cs5 Cs5 4.352(3) 2_565
Cs5 Mn1 4.353(3) .
Cs5 Sn2 4.425(2) .
Cs6 O12 3.26(3) .
Cs6 O8 3.297(15) .
Cs6 O12A 3.56(4) .
Cs6 Se10 3.733(3) 2_566
Cs6 Se10 3.756(2) .
Cs6 Se9 3.805(2) 2_566
Cs6 Se8 3.830(2) 2_566
Cs6 Se6 3.860(3) 2_566
Cs6 Mn4 4.396(3) 2_566
Cs6 Mn3 4.406(3) 2_566
Cs6 Sn3 4.4678(19) 2_566
Cs6 Sn4 4.493(2) 2_566
Cs7 O12A 3.21(4) .
Cs7 Se10 3.764(3) .
Cs7 Se15 3.776(3) 2_656
Cs7 Se4 3.786(2) .
Cs7 Se5 3.816(3) .
Cs7 Se11 3.856(2) .
Cs7 Se4 3.912(3) 2_656
Cs7 Sn4 4.409(2) .
Cs7 Mn4 4.425(3) .
Cs7 Mn2 4.455(3) .
Cs7 Sn1 4.538(2) .
Cs7 Cs7 4.690(3) 2_656
Cs8 O10 3.189(17) 2_655
Cs8 O2 3.26(3) .
Cs8 O10 3.399(17) 1_456
Cs8 Se11 3.718(3) .
Cs8 Se12 3.797(3) .
Cs8 Se9 3.866(2) .
Cs8 Se11 3.931(3) 2_556
Cs8 Se13 4.016(3) .
Cs8 Mn4 4.389(3) .
Cs8 Sn1 4.408(2) .
Cs8 Cs8 4.501(3) 2_556
Cs8 Cs21 4.524(3) .
Cs9 O16 2.90(6) .
Cs9 O7 3.22(5) 2
Cs9 O9 3.28(2) .
Cs9 O20 3.627(4) 2
Cs9 Cs20 3.627(4) 2
Cs9 Se16 3.702(3) 2_655
Cs9 Se2 3.851(3) .
Cs9 Se3 3.879(3) 2_655
Cs9 Se12 4.152(3) .
Cs9 Sn2 4.484(3) 2_655
Cs9 Mn1 4.491(3) .
Cs9 Cs4 4.703(3) 2
Cs21 O15 2.822(10) .
Cs21 Cs20 3.132(5) .
Cs21 O2 3.15(2) .
Cs21 Se3 3.544(3) 1_455
Cs21 Se13 3.602(3) .
Cs21 Se14 3.690(3) .
Cs21 Se5 3.732(3) 1_455
Cs21 Mn2 4.080(3) 1_455
Cs21 Sn3 4.425(2) .
Cs20 O7 1.87(4) .
Cs20 O11 3.147(16) 2_465
Cs20 O4 3.378(12) .
Cs20 O17 3.56(4) .
Cs20 Cs9 3.627(4) 2
Cs20 Se13 3.881(4) .
Cs20 Se3 3.917(4) 1_455
Mn1 Se1 2.521(3) .
Mn1 Se13 2.543(3) .
Mn1 Se12 2.543(3) .
Mn1 Se2 2.560(3) .
Mn1 Cs4 4.426(3) 1_655
Mn2 Se1 2.514(3) .
Mn2 Se5 2.558(3) .
Mn2 Se3 2.560(3) .
Mn2 Se4 2.563(3) .
Mn2 Cs21 4.079(3) 1_655
Mn2 Cs4 4.457(3) 1_655
Mn3 Se1 2.520(3) .
Mn3 Se7 2.545(3) .
Mn3 Se8 2.546(3) .
Mn3 Se6 2.557(3) .
Mn3 Cs6 4.406(3) 2_566
Mn3 Cs3 4.462(3) 1_655
Mn4 Se1 2.525(3) .
Mn4 Se11 2.544(3) .
Mn4 Se10 2.557(3) .
Mn4 Se9 2.573(3) .
Mn4 Cs6 4.396(3) 2_566
O1 Cs2 3.749(14) 2_565
O4 Cs5 3.427(12) 2_565
O5 Cs5 3.72(2) 1_556
O6 Cs2 3.783(15) 2
O7 Cs9 3.22(5) 2
O8 Cs2 3.780(15) 1_456
O9 Cs2 3.39(3) 2_655
O10 Cs8 3.189(17) 2_655
O10 Cs8 3.399(17) 1_654
O11 Cs20 3.147(16) 2_465
O11 Cs3 3.416(14) 2_465
Se2 Sn2 2.527(2) .
Se2 Cs4 3.796(2) 2
Se2 Cs4 3.874(3) 1_655
Se3 Sn2 2.524(2) .
Se3 Cs21 3.544(3) 1_655
Se3 Cs4 3.839(2) 1_655
Se3 Cs9 3.879(3) 2_655
Se3 Cs20 3.917(4) 1_655
Se3 Cs3 3.982(2) 1_655
Se4 Sn1 2.522(2) .
Se4 Cs7 3.912(3) 2_656
Se4 Cs4 3.912(2) 1_655
Se5 Sn4 2.523(2) .
Se5 Cs1 3.703(2) 1_655
Se5 Cs21 3.732(3) 1_655
Se5 Cs3 3.847(2) 1_655
Se6 Sn4 2.532(2) .
Se6 Cs2 3.7586(19) 2_665
Se6 Cs6 3.860(3) 2_566
Se6 Cs3 3.894(3) 1_655
Se7 Sn2 2.5255(19) .
Se7 Cs3 3.708(2) 1_655
Se7 Cs3 3.784(2) 2_565
Se8 Sn3 2.520(2) .
Se8 Cs5 3.808(2) 2_565
Se8 Cs6 3.830(2) 2_566
Se9 Sn3 2.540(2) .
Se9 Cs6 3.805(2) 2_566
Se10 Sn4 2.525(2) .
Se10 Cs6 3.733(3) 2_566
Se11 Sn1 2.516(2) .
Se11 Cs8 3.931(3) 2_556
Se12 Sn1 2.533(2) .
Se12 Cs2 3.6341(19) 2_655
Se12 Cs4 3.737(3) 1_655
Se13 Sn3 2.5275(19) .
Se14 Sn3 2.502(2) .
Se15 Sn1 2.503(2) .
Se15 Cs1 3.484(2) 2_556
Se15 Cs7 3.776(3) 2_656
Se15 Cs2 3.854(2) 2_655
Se16 Sn2 2.497(2) .
Se16 Cs9 3.702(3) 2_655
Se16 Cs4 3.748(2) 2
Se16 Cs3 4.283(2) 2_565
Se17 Sn4 2.5079(19) .
Se17 Cs1 3.571(2) 2_566
Se17 Cs2 3.707(2) 2_665
Se17 Cs1 3.807(3) 1_655
Sn1 Cs4 4.461(2) 1_655
Sn2 Cs9 4.484(3) 2_655
Sn3 Cs6 4.4676(19) 2_566
Sn4 Cs6 4.493(2) 2_566
